data_7708938
loop_
_publ_author_name
'Kosaka, Wataru'
'Watanabe, Yudai'
'Aliyah, Kinanti Hantiyana'
'Miyasaka, Hitoshi'

_publ_section_title
;
 Role of intramolecular hydrogen bonding in the redox chemistry of
 hydroxybenzoate-bridged paddlewheel diruthenium(II,II) complexes.
;
_journal_issue 1
_journal_name_full 'Dalton transactions (Cambridge, England : 2003)'
_journal_page_first 85
_journal_page_last 94
_journal_paper_doi 10.1039/d1dt03791a
_journal_volume 51
_journal_year 2021
_chemical_formula_moiety 'C40 H32 F12 O14 Ru2, 2(C4 H8 O)'
_chemical_formula_sum 'C48 H48 F12 O16 Ru2'
_chemical_formula_weight 1311.00
_space_group_crystal_system monoclinic
_space_group_IT_number 14
_space_group_name_Hall '-P 2ybc'
_space_group_name_H-M_alt 'P 1 21/c 1'
_atom_sites_solution_hydrogens geom
_atom_sites_solution_primary dual
_audit_creation_date 2020-12-02
_audit_creation_method
;
Olex2 1.3
(compiled Nov 21 2019 18:26:39 for OlexSys, GUI svn.r6003)
;
_audit_update_record
;
2021-11-09 deposited with the CCDC.	2021-11-25 downloaded from the CCDC.
;
_cell_angle_alpha 90
_cell_angle_beta 100.872(3)
_cell_angle_gamma 90
_cell_formula_units_Z 2
_cell_length_a 13.7407(5)
_cell_length_b 8.5407(3)
_cell_length_c 22.0232(8)
_cell_measurement_reflns_used 11987
_cell_measurement_temperature 98.15
_cell_measurement_theta_max 31.1550
_cell_measurement_theta_min 1.8870
_cell_volume 2538.15(16)
_computing_cell_refinement 'CrysAlisPro 1.171.41.89a (Rigaku OD, 2020)'
_computing_data_collection 'CrysAlisPro 1.171.41.89a (Rigaku OD, 2020)'
_computing_data_reduction 'CrysAlisPro 1.171.41.89a (Rigaku OD, 2020)'
_computing_molecular_graphics 'Olex2 1.3 (Dolomanov et al., 2009)'
_computing_publication_material 'Olex2 1.3 (Dolomanov et al., 2009)'
_computing_structure_refinement 'SHELXL 2018/3 (Sheldrick, 2015)'
_computing_structure_solution 'SHELXT 2018/2 (Sheldrick, 2018)'
_diffrn_ambient_temperature 98.15
_diffrn_detector 'Hybrid Pixel Array Detector'
_diffrn_detector_area_resol_mean 10.0000
_diffrn_detector_type HyPix
_diffrn_measured_fraction_theta_full 0.995
_diffrn_measured_fraction_theta_max 0.975
_diffrn_measurement_details
;
List of Runs (angles in degrees, time in seconds):

  # Type    Start    End  Width  t~exp~   \w     \q     \k     \f   Frames
#--------------------------------------------------------------------------
  1  \w    -73.00  -5.00   0.50    7.80    --   -3.68 -44.00 132.00  136
  2  \w      0.00  68.00   0.50    7.80    --   -3.68  44.00 -76.00  136
  3  \w    -11.00  35.00   0.50    7.80    --    4.46 -99.00-180.00   92
  4  \w    -10.00  32.00   0.50    7.80    --    4.46 -99.00 -60.00   84
  5  \w     11.00  37.00   0.50    7.80    --    4.46 -99.00  30.00   52
  6  \w      6.00  36.00   0.50    7.80    --    4.46 -99.00  60.00   60
;
_diffrn_measurement_device 'four-circle diffractometer'
_diffrn_measurement_device_type 'ROD, Synergy Custom system, HyPix'
_diffrn_measurement_method '\w scans'
_diffrn_orient_matrix_type 'CrysAlisPro convention (1999,Acta A55,543-557)'
_diffrn_orient_matrix_UB_11 -0.0421816000
_diffrn_orient_matrix_UB_12 -0.0291414000
_diffrn_orient_matrix_UB_13 0.0106029000
_diffrn_orient_matrix_UB_21 0.0269809000
_diffrn_orient_matrix_UB_22 -0.0680116000
_diffrn_orient_matrix_UB_23 0.0115193000
_diffrn_orient_matrix_UB_31 0.0159731000
_diffrn_orient_matrix_UB_32 0.0377848000
_diffrn_orient_matrix_UB_33 0.0288011000
_diffrn_radiation_monochromator mirror
_diffrn_radiation_probe x-ray
_diffrn_radiation_type 'Mo K\a'
_diffrn_radiation_wavelength 0.71073
_diffrn_reflns_av_R_equivalents 0.0258
_diffrn_reflns_av_unetI/netI 0.0224
_diffrn_reflns_Laue_measured_fraction_full 0.995
_diffrn_reflns_Laue_measured_fraction_max 0.975
_diffrn_reflns_limit_h_max 17
_diffrn_reflns_limit_h_min -17
_diffrn_reflns_limit_k_max 11
_diffrn_reflns_limit_k_min -11
_diffrn_reflns_limit_l_max 28
_diffrn_reflns_limit_l_min -27
_diffrn_reflns_number 22890
_diffrn_reflns_point_group_measured_fraction_full 0.995
_diffrn_reflns_point_group_measured_fraction_max 0.975
_diffrn_reflns_theta_full 25.242
_diffrn_reflns_theta_max 27.495
_diffrn_reflns_theta_min 2.564
_diffrn_source 'Rotating-anode X-ray tube'
_diffrn_source_type 'Rigaku (Mo) X-ray Source'
_exptl_absorpt_coefficient_mu 0.709
_exptl_absorpt_correction_T_max 1.00000
_exptl_absorpt_correction_T_min 0.75781
_exptl_absorpt_correction_type multi-scan
_exptl_absorpt_process_details
;
CrysAlisPro 1.171.41.89a (Rigaku Oxford Diffraction, 2020)
Empirical absorption correction using spherical harmonics,
implemented in SCALE3 ABSPACK scaling algorithm.
;
_exptl_crystal_colour brown
_exptl_crystal_colour_primary brown
_exptl_crystal_density_diffrn 1.715
_exptl_crystal_description plate
_exptl_crystal_F_000 1320
_exptl_crystal_size_max 0.147
_exptl_crystal_size_mid 0.12
_exptl_crystal_size_min 0.02
_refine_diff_density_max 0.590
_refine_diff_density_min -0.568
_refine_diff_density_rms 0.081
_refine_ls_extinction_method none
_refine_ls_goodness_of_fit_ref 1.049
_refine_ls_hydrogen_treatment constr
_refine_ls_matrix_type full
_refine_ls_number_parameters 354
_refine_ls_number_reflns 5673
_refine_ls_number_restraints 0
_refine_ls_restrained_S_all 1.049
_refine_ls_R_factor_all 0.0344
_refine_ls_R_factor_gt 0.0284
_refine_ls_shift/su_max 0.004
_refine_ls_shift/su_mean 0.000
_refine_ls_structure_factor_coef Fsqd
_refine_ls_weighting_details 'w=1/[\s^2^(Fo^2^)+(0.0315P)^2^+3.3880P] where P=(Fo^2^+2Fc^2^)/3'
_refine_ls_weighting_scheme calc
_refine_ls_wR_factor_gt 0.0673
_refine_ls_wR_factor_ref 0.0697
_reflns_Friedel_coverage 0.000
_reflns_number_gt 5057
_reflns_number_total 5673
_reflns_threshold_expression 'I > 2\s(I)'
_cod_data_source_file d1dt03791a2.cif
_cod_data_source_block ru-hetero-24-oh2
_cod_depositor_comments 'Adding full bibliography for 7708935--7708941.cif.'
_cod_database_code 7708938
_shelx_shelxl_version_number 2018/3
_chemical_oxdiff_formula Ru2C40H32O14F12
_shelx_space_group_comment
;
The symmetry employed for this shelxl refinement is uniquely defined
by the following loop, which should always be used as a source of
symmetry information in preference to the above space-group names.
They are only intended as comments.
;
_shelx_estimated_absorpt_t_max 0.986
_shelx_estimated_absorpt_t_min 0.903
_reflns_odcompleteness_completeness 98.92
_reflns_odcompleteness_iscentric 1
_reflns_odcompleteness_theta 26.32
_olex2_refinement_description
;
1. Fixed Uiso
 At 1.2 times of:
  All C(H) groups, All C(H,H) groups
 At 1.5 times of:
  All O(H) groups
2.a Secondary CH2 refined with riding coordinates:
 C17(H17A,H17B), C18(H18A,H18B), C19(H19A,H19B), C20(H20A,H20B), C21(H21A,
 H21B), C22(H22A,H22B), C23(H23A,H23B), C24(H24A,H24B)
2.b Aromatic/amide H refined with riding coordinates:
 C5(H5), C6(H6), C7(H7), C13(H13), C15(H15), C16(H16)
2.c Idealised tetrahedral OH refined as rotating group:
 O5(H5A), O6(H6A)
;
_olex2_submission_special_instructions 'No special instructions were received'
_oxdiff_exptl_absorpt_empirical_details
;
Empirical correction (ABSPACK) includes:
- Absorption correction using spherical harmonics
- Frame scaling
;
_oxdiff_exptl_absorpt_empirical_full_max 1.451
_oxdiff_exptl_absorpt_empirical_full_min 0.677

loop_
_space_group_symop_operation_xyz
'x, y, z'
'-x, y+1/2, -z+1/2'
'-x, -y, -z'
'x, -y-1/2, z-1/2'

loop_
_atom_site_label
_atom_site_type_symbol
_atom_site_fract_x
_atom_site_fract_y
_atom_site_fract_z
_atom_site_U_iso_or_equiv
_atom_site_adp_type
_atom_site_occupancy
_atom_site_site_symmetry_order
_atom_site_calc_flag
_atom_site_refinement_flags_posn
_atom_site_refinement_flags_adp
_atom_site_refinement_flags_occupancy
_atom_site_disorder_assembly
_atom_site_disorder_group
C1 C 0.46530(15) 0.9128(2) 0.38277(9) 0.0133(4) Uani 1 1 d . . . . .
C2 C 0.44791(16) 0.8620(2) 0.31604(9) 0.0145(4) Uani 1 1 d . . . . .
C3 C 0.52648(16) 0.8102(3) 0.28889(10) 0.0170(4) Uani 1 1 d . . . . .
C4 C 0.63186(18) 0.8033(3) 0.32459(11) 0.0241(5) Uani 1 1 d . . . . .
C5 C 0.51020(18) 0.7649(3) 0.22699(10) 0.0208(5) Uani 1 1 d . . . . .
H5 H 0.563958 0.728885 0.209212 0.025 Uiso 1 1 calc R U . . .
C6 C 0.41629(19) 0.7722(3) 0.19153(10) 0.0247(5) Uani 1 1 d . . . . .
H6 H 0.405665 0.743352 0.149128 0.030 Uiso 1 1 calc R U . . .
C7 C 0.33749(18) 0.8214(3) 0.21754(10) 0.0230(5) Uani 1 1 d . . . . .
H7 H 0.272755 0.824848 0.193029 0.028 Uiso 1 1 calc R U . . .
C8 C 0.35227(17) 0.8659(3) 0.27913(10) 0.0180(4) Uani 1 1 d . . . . .
C9 C 0.26274(17) 0.9145(3) 0.30528(11) 0.0231(5) Uani 1 1 d . . . . .
C10 C 0.33475(15) 0.8579(2) 0.51897(9) 0.0137(4) Uani 1 1 d . . . . .
C11 C 0.24470(16) 0.7822(3) 0.53218(9) 0.0160(4) Uani 1 1 d . . . . .
C12 C 0.15503(18) 0.8622(3) 0.52677(12) 0.0239(5) Uani 1 1 d . . . . .
C13 C 0.07151(19) 0.7884(3) 0.54069(13) 0.0292(6) Uani 1 1 d . . . . .
H13 H 0.010628 0.843807 0.536319 0.035 Uiso 1 1 calc R U . . .
C14 C 0.07707(18) 0.6344(3) 0.56090(12) 0.0261(5) Uani 1 1 d . . . . .
C15 C 0.16608(18) 0.5514(3) 0.56679(11) 0.0234(5) Uani 1 1 d . . . . .
H15 H 0.169950 0.445776 0.580510 0.028 Uiso 1 1 calc R U . . .
C16 C 0.24825(17) 0.6250(3) 0.55241(10) 0.0198(4) Uani 1 1 d . . . . .
H16 H 0.308664 0.568523 0.556204 0.024 Uiso 1 1 calc R U . . .
C17 C 0.74196(17) 0.6741(3) 0.56150(11) 0.0233(5) Uani 1 1 d . . . . .
H17A H 0.760106 0.775506 0.582382 0.028 Uiso 1 1 calc R U . . .
H17B H 0.775580 0.665311 0.525648 0.028 Uiso 1 1 calc R U . . .
C18 C 0.77064(19) 0.5387(3) 0.60604(12) 0.0272(5) Uani 1 1 d . . . . .
H18A H 0.782890 0.441939 0.583912 0.033 Uiso 1 1 calc R U . . .
H18B H 0.830203 0.563879 0.637421 0.033 Uiso 1 1 calc R U . . .
C19 C 0.67926(19) 0.5231(3) 0.63512(12) 0.0287(5) Uani 1 1 d . . . . .
H19A H 0.675769 0.418486 0.653938 0.034 Uiso 1 1 calc R U . . .
H19B H 0.677793 0.604634 0.666891 0.034 Uiso 1 1 calc R U . . .
C20 C 0.59649(19) 0.5460(3) 0.57989(12) 0.0253(5) Uani 1 1 d . . . . .
H20A H 0.580965 0.446538 0.557043 0.030 Uiso 1 1 calc R U . . .
H20B H 0.535809 0.584801 0.593046 0.030 Uiso 1 1 calc R U . . .
F1 F 0.64982(12) 0.67548(19) 0.36014(7) 0.0343(4) Uani 1 1 d . . . . .
F2 F 0.65627(10) 0.92862(18) 0.36119(6) 0.0256(3) Uani 1 1 d . . . . .
F3 F 0.69703(11) 0.7996(2) 0.28603(7) 0.0424(4) Uani 1 1 d . . . . .
F4 F 0.26491(10) 0.86308(17) 0.36316(6) 0.0255(3) Uani 1 1 d . . . . .
F5 F 0.25074(11) 1.07099(18) 0.30589(7) 0.0297(3) Uani 1 1 d . . . . .
F6 F 0.17920(11) 0.8562(2) 0.27088(7) 0.0366(4) Uani 1 1 d . . . . .
O1 O 0.51072(11) 0.81710(17) 0.42187(6) 0.0140(3) Uani 1 1 d . . . . .
O2 O 0.43385(11) 1.04651(17) 0.39430(6) 0.0142(3) Uani 1 1 d . . . . .
O3 O 0.41431(11) 0.77915(17) 0.52731(6) 0.0145(3) Uani 1 1 d . . . . .
O4 O 0.32961(10) 1.00131(17) 0.50018(6) 0.0146(3) Uani 1 1 d . . . . .
O5 O 0.14418(13) 1.0134(2) 0.50758(10) 0.0356(5) Uani 1 1 d . . . . .
H5A H 0.199842 1.050712 0.505073 0.053 Uiso 1 1 calc R U . . .
O6 O -0.00628(14) 0.5699(2) 0.57380(10) 0.0371(5) Uani 1 1 d . . . . .
H6A H 0.007030 0.482207 0.590549 0.056 Uiso 1 1 calc R U . . .
O7 O 0.63436(11) 0.66163(18) 0.54170(7) 0.0174(3) Uani 1 1 d . . . . .
Ru1 Ru 0.54204(2) 0.88651(2) 0.51341(2) 0.01075(6) Uani 1 1 d . . . . .
C21 C 0.0435(5) 0.3174(5) 0.69622(19) 0.0935(18) Uani 1 1 d . . . . .
H21A H -0.016618 0.362998 0.707925 0.112 Uiso 1 1 calc R U . . .
H21B H 0.099179 0.391064 0.709096 0.112 Uiso 1 1 calc R U . . .
C22 C 0.0667(2) 0.1638(5) 0.72794(15) 0.0501(8) Uani 1 1 d . . . . .
H22A H 0.021380 0.142753 0.757006 0.060 Uiso 1 1 calc R U . . .
H22B H 0.135886 0.161509 0.750995 0.060 Uiso 1 1 calc R U . . .
C23 C 0.0516(4) 0.0466(5) 0.67593(19) 0.0678(11) Uani 1 1 d . . . . .
H23A H 0.115029 -0.004560 0.672534 0.081 Uiso 1 1 calc R U . . .
H23B H 0.003551 -0.034988 0.682658 0.081 Uiso 1 1 calc R U . . .
C24 C 0.0130(4) 0.1380(4) 0.61991(18) 0.0737(14) Uani 1 1 d . . . . .
H24A H 0.047871 0.108101 0.586194 0.088 Uiso 1 1 calc R U . . .
H24B H -0.058597 0.117148 0.606049 0.088 Uiso 1 1 calc R U . . .
O8 O 0.0282(2) 0.2956(3) 0.63386(11) 0.0569(7) Uani 1 1 d . . . . .

loop_
_atom_site_aniso_label
_atom_site_aniso_U_11
_atom_site_aniso_U_22
_atom_site_aniso_U_33
_atom_site_aniso_U_23
_atom_site_aniso_U_13
_atom_site_aniso_U_12
C1 0.0126(9) 0.0158(10) 0.0124(9) 0.0004(7) 0.0048(7) -0.0025(8)
C2 0.0195(11) 0.0130(10) 0.0115(9) 0.0007(7) 0.0044(7) -0.0011(8)
C3 0.0215(11) 0.0151(11) 0.0150(10) -0.0005(8) 0.0049(8) 0.0008(8)
C4 0.0215(12) 0.0348(14) 0.0176(11) -0.0038(9) 0.0077(9) 0.0042(10)
C5 0.0286(12) 0.0200(11) 0.0161(11) -0.0031(8) 0.0096(9) -0.0010(9)
C6 0.0373(14) 0.0243(12) 0.0125(10) -0.0042(9) 0.0046(9) -0.0036(10)
C7 0.0266(12) 0.0242(12) 0.0158(11) -0.0002(9) -0.0026(9) -0.0018(10)
C8 0.0211(11) 0.0173(11) 0.0152(10) 0.0007(8) 0.0026(8) -0.0013(8)
C9 0.0181(11) 0.0271(13) 0.0223(12) -0.0015(9) -0.0009(9) -0.0008(9)
C10 0.0166(10) 0.0161(10) 0.0084(9) -0.0017(7) 0.0019(7) -0.0024(8)
C11 0.0169(11) 0.0182(11) 0.0130(10) -0.0005(8) 0.0029(8) -0.0028(8)
C12 0.0225(12) 0.0182(12) 0.0309(13) 0.0020(9) 0.0048(9) -0.0002(9)
C13 0.0201(12) 0.0268(13) 0.0418(15) 0.0037(11) 0.0081(10) 0.0027(10)
C14 0.0204(12) 0.0288(13) 0.0299(13) 0.0009(10) 0.0071(9) -0.0054(10)
C15 0.0255(12) 0.0197(12) 0.0255(12) 0.0022(9) 0.0059(9) -0.0026(9)
C16 0.0184(11) 0.0223(12) 0.0184(11) 0.0004(8) 0.0030(8) -0.0002(9)
C17 0.0208(12) 0.0229(12) 0.0267(12) 0.0046(9) 0.0060(9) 0.0037(9)
C18 0.0262(13) 0.0288(13) 0.0266(12) 0.0060(10) 0.0048(10) 0.0084(10)
C19 0.0333(14) 0.0282(14) 0.0259(12) 0.0096(10) 0.0088(10) 0.0082(11)
C20 0.0277(13) 0.0169(11) 0.0320(13) 0.0090(9) 0.0075(10) -0.0002(9)
F1 0.0353(9) 0.0343(9) 0.0309(8) 0.0007(6) -0.0002(6) 0.0165(7)
F2 0.0216(7) 0.0348(8) 0.0204(7) -0.0049(6) 0.0042(5) -0.0055(6)
F3 0.0225(8) 0.0807(14) 0.0273(8) -0.0115(8) 0.0127(6) 0.0036(8)
F4 0.0224(7) 0.0319(8) 0.0242(7) -0.0002(6) 0.0098(5) -0.0036(6)
F5 0.0289(8) 0.0283(8) 0.0309(8) -0.0001(6) 0.0032(6) 0.0092(6)
F6 0.0169(7) 0.0539(11) 0.0361(9) -0.0120(7) -0.0022(6) -0.0039(7)
O1 0.0168(7) 0.0139(7) 0.0118(7) 0.0002(5) 0.0043(5) 0.0010(6)
O2 0.0177(7) 0.0134(7) 0.0121(7) 0.0012(5) 0.0042(5) 0.0004(6)
O3 0.0147(7) 0.0149(7) 0.0142(7) 0.0016(5) 0.0035(5) -0.0002(6)
O4 0.0137(7) 0.0166(7) 0.0138(7) 0.0015(6) 0.0036(5) -0.0006(6)
O5 0.0221(9) 0.0241(10) 0.0623(13) 0.0132(9) 0.0119(9) 0.0034(8)
O6 0.0243(10) 0.0347(11) 0.0560(13) 0.0087(9) 0.0168(9) -0.0043(8)
O7 0.0187(8) 0.0144(7) 0.0194(7) 0.0037(6) 0.0039(6) 0.0028(6)
Ru1 0.01290(9) 0.01065(9) 0.00917(9) 0.00076(6) 0.00326(6) 0.00005(6)
C21 0.173(6) 0.052(3) 0.044(2) -0.0061(19) -0.010(3) 0.000(3)
C22 0.0378(17) 0.066(2) 0.0438(18) 0.0114(16) -0.0001(13) -0.0064(16)
C23 0.091(3) 0.043(2) 0.066(3) 0.0067(18) 0.004(2) 0.004(2)
C24 0.141(4) 0.039(2) 0.045(2) -0.0014(16) 0.026(2) -0.012(2)
O8 0.090(2) 0.0396(13) 0.0422(13) 0.0040(10) 0.0139(12) -0.0133(13)

loop_
_atom_type_symbol
_atom_type_description
_atom_type_scat_dispersion_real
_atom_type_scat_dispersion_imag
_atom_type_scat_source
C C 0.0033 0.0016 'International Tables Vol C Tables 4.2.6.8 and 6.1.1.4'
H H 0.0000 0.0000 'International Tables Vol C Tables 4.2.6.8 and 6.1.1.4'
F F 0.0171 0.0103 'International Tables Vol C Tables 4.2.6.8 and 6.1.1.4'
O O 0.0106 0.0060 'International Tables Vol C Tables 4.2.6.8 and 6.1.1.4'
Ru Ru -1.2594 0.8363 'International Tables Vol C Tables 4.2.6.8 and 6.1.1.4'

loop_
_geom_angle_atom_site_label_1
_geom_angle_atom_site_label_2
_geom_angle_atom_site_label_3
_geom_angle
_geom_angle_site_symmetry_1
_geom_angle_site_symmetry_3
_geom_angle_publ_flag
O1 C1 C2 116.45(18) . . ?
O1 C1 O2 126.25(19) . . ?
O2 C1 C2 117.29(18) . . ?
C3 C2 C1 120.91(19) . . ?
C3 C2 C8 118.11(19) . . ?
C8 C2 C1 120.98(18) . . ?
C2 C3 C4 121.98(19) . . ?
C5 C3 C2 120.7(2) . . ?
C5 C3 C4 117.30(19) . . ?
F1 C4 C3 112.9(2) . . ?
F1 C4 F2 107.52(18) . . ?
F1 C4 F3 106.2(2) . . ?
F2 C4 C3 112.75(19) . . ?
F2 C4 F3 106.1(2) . . ?
F3 C4 C3 111.01(19) . . ?
C3 C5 H5 119.9 . . ?
C6 C5 C3 120.1(2) . . ?
C6 C5 H5 119.9 . . ?
C5 C6 H6 119.9 . . ?
C5 C6 C7 120.1(2) . . ?
C7 C6 H6 119.9 . . ?
C6 C7 H7 119.8 . . ?
C6 C7 C8 120.5(2) . . ?
C8 C7 H7 119.8 . . ?
C2 C8 C9 121.60(19) . . ?
C7 C8 C2 120.4(2) . . ?
C7 C8 C9 117.9(2) . . ?
F4 C9 C8 113.44(19) . . ?
F4 C9 F5 107.21(19) . . ?
F4 C9 F6 106.08(19) . . ?
F5 C9 C8 112.7(2) . . ?
F6 C9 C8 110.64(19) . . ?
F6 C9 F5 106.25(19) . . ?
O3 C10 C11 118.17(19) . . ?
O3 C10 O4 122.96(19) . . ?
O4 C10 C11 118.87(19) . . ?
C12 C11 C10 122.0(2) . . ?
C12 C11 C16 118.0(2) . . ?
C16 C11 C10 119.9(2) . . ?
C13 C12 C11 120.8(2) . . ?
O5 C12 C11 122.4(2) . . ?
O5 C12 C13 116.9(2) . . ?
C12 C13 H13 119.9 . . ?
C14 C13 C12 120.1(2) . . ?
C14 C13 H13 119.9 . . ?
C13 C14 C15 120.3(2) . . ?
O6 C14 C13 117.2(2) . . ?
O6 C14 C15 122.5(2) . . ?
C14 C15 H15 120.4 . . ?
C16 C15 C14 119.2(2) . . ?
C16 C15 H15 120.4 . . ?
C11 C16 H16 119.2 . . ?
C15 C16 C11 121.6(2) . . ?
C15 C16 H16 119.2 . . ?
H17A C17 H17B 108.8 . . ?
C18 C17 H17A 110.7 . . ?
C18 C17 H17B 110.7 . . ?
O7 C17 H17A 110.7 . . ?
O7 C17 H17B 110.7 . . ?
O7 C17 C18 105.14(19) . . ?
C17 C18 H18A 111.4 . . ?
C17 C18 H18B 111.4 . . ?
H18A C18 H18B 109.3 . . ?
C19 C18 C17 101.80(19) . . ?
C19 C18 H18A 111.4 . . ?
C19 C18 H18B 111.4 . . ?
C18 C19 H19A 111.4 . . ?
C18 C19 H19B 111.4 . . ?
H19A C19 H19B 109.3 . . ?
C20 C19 C18 101.9(2) . . ?
C20 C19 H19A 111.4 . . ?
C20 C19 H19B 111.4 . . ?
C19 C20 H20A 110.8 . . ?
C19 C20 H20B 110.8 . . ?
H20A C20 H20B 108.9 . . ?
O7 C20 C19 104.82(19) . . ?
O7 C20 H20A 110.8 . . ?
O7 C20 H20B 110.8 . . ?
C1 O1 Ru1 117.67(13) . . ?
C1 O2 Ru1 116.62(13) . 3_676 ?
C10 O3 Ru1 118.65(13) . . ?
C10 O4 Ru1 119.16(13) . 3_676 ?
C12 O5 H5A 109.5 . . ?
C14 O6 H6A 109.5 . . ?
C17 O7 Ru1 119.31(13) . . ?
C20 O7 C17 109.17(17) . . ?
C20 O7 Ru1 118.66(13) . . ?
O1 Ru1 O2 177.10(6) . 3_676 ?
O1 Ru1 O4 91.03(6) . 3_676 ?
O1 Ru1 O7 91.56(5) . . ?
O1 Ru1 Ru1 89.38(4) . 3_676 ?
O2 Ru1 O4 91.77(6) 3_676 3_676 ?
O2 Ru1 O7 89.25(5) 3_676 . ?
O2 Ru1 Ru1 89.93(4) 3_676 3_676 ?
O3 Ru1 O1 89.47(6) . . ?
O3 Ru1 O2 87.71(6) . 3_676 ?
O3 Ru1 O4 179.03(6) . 3_676 ?
O3 Ru1 O7 91.70(6) . . ?
O3 Ru1 Ru1 90.73(4) . 3_676 ?
O4 Ru1 O7 89.11(6) 3_676 . ?
O4 Ru1 Ru1 88.45(4) 3_676 3_676 ?
Ru1 Ru1 O7 177.41(4) 3_676 . ?
H21A C21 H21B 108.3 . . ?
C22 C21 H21A 109.8 . . ?
C22 C21 H21B 109.8 . . ?
O8 C21 H21A 109.8 . . ?
O8 C21 H21B 109.8 . . ?
O8 C21 C22 109.3(3) . . ?
C21 C22 H22A 111.0 . . ?
C21 C22 H22B 111.0 . . ?
C21 C22 C23 104.0(3) . . ?
H22A C22 H22B 109.0 . . ?
C23 C22 H22A 111.0 . . ?
C23 C22 H22B 111.0 . . ?
C22 C23 H23A 110.7 . . ?
C22 C23 H23B 110.7 . . ?
H23A C23 H23B 108.8 . . ?
C24 C23 C22 105.1(3) . . ?
C24 C23 H23A 110.7 . . ?
C24 C23 H23B 110.7 . . ?
C23 C24 H24A 110.0 . . ?
C23 C24 H24B 110.0 . . ?
H24A C24 H24B 108.4 . . ?
O8 C24 C23 108.3(3) . . ?
O8 C24 H24A 110.0 . . ?
O8 C24 H24B 110.0 . . ?
C21 O8 C24 110.1(3) . . ?

loop_
_geom_bond_atom_site_label_1
_geom_bond_atom_site_label_2
_geom_bond_distance
_geom_bond_site_symmetry_2
_geom_bond_publ_flag
C1 C2 1.507(3) . ?
C1 O1 1.263(3) . ?
C1 O2 1.264(3) . ?
C2 C3 1.401(3) . ?
C2 C8 1.409(3) . ?
C3 C4 1.513(3) . ?
C3 C5 1.394(3) . ?
C4 F1 1.339(3) . ?
C4 F2 1.344(3) . ?
C4 F3 1.346(3) . ?
C5 H5 0.9500 . ?
C5 C6 1.378(3) . ?
C6 H6 0.9500 . ?
C6 C7 1.382(3) . ?
C7 H7 0.9500 . ?
C7 C8 1.386(3) . ?
C8 C9 1.512(3) . ?
C9 F4 1.343(3) . ?
C9 F5 1.347(3) . ?
C9 F6 1.346(3) . ?
C10 C11 1.473(3) . ?
C10 O3 1.267(3) . ?
C10 O4 1.290(3) . ?
C11 C12 1.394(3) . ?
C11 C16 1.413(3) . ?
C12 C13 1.393(3) . ?
C12 O5 1.358(3) . ?
C13 H13 0.9500 . ?
C13 C14 1.387(4) . ?
C14 C15 1.398(3) . ?
C14 O6 1.348(3) . ?
C15 H15 0.9500 . ?
C15 C16 1.380(3) . ?
C16 H16 0.9500 . ?
C17 H17A 0.9900 . ?
C17 H17B 0.9900 . ?
C17 C18 1.520(3) . ?
C17 O7 1.464(3) . ?
C18 H18A 0.9900 . ?
C18 H18B 0.9900 . ?
C18 C19 1.519(3) . ?
C19 H19A 0.9900 . ?
C19 H19B 0.9900 . ?
C19 C20 1.513(3) . ?
C20 H20A 0.9900 . ?
C20 H20B 0.9900 . ?
C20 O7 1.455(3) . ?
O1 Ru1 2.0672(14) . ?
O2 Ru1 2.0770(14) 3_676 ?
O3 Ru1 2.0537(15) . ?
O4 Ru1 2.0777(14) 3_676 ?
O5 H5A 0.8400 . ?
O6 H6A 0.8400 . ?
O7 Ru1 2.3212(15) . ?
Ru1 Ru1 2.2769(3) 3_676 ?
C21 H21A 0.9900 . ?
C21 H21B 0.9900 . ?
C21 C22 1.492(6) . ?
C21 O8 1.362(5) . ?
C22 H22A 0.9900 . ?
C22 H22B 0.9900 . ?
C22 C23 1.506(5) . ?
C23 H23A 0.9900 . ?
C23 H23B 0.9900 . ?
C23 C24 1.472(5) . ?
C24 H24A 0.9900 . ?
C24 H24B 0.9900 . ?
C24 O8 1.387(4) . ?

loop_
_geom_torsion_atom_site_label_1
_geom_torsion_atom_site_label_2
_geom_torsion_atom_site_label_3
_geom_torsion_atom_site_label_4
_geom_torsion
_geom_torsion_site_symmetry_1
_geom_torsion_site_symmetry_2
_geom_torsion_site_symmetry_3
_geom_torsion_site_symmetry_4
_geom_torsion_publ_flag
C1 C2 C3 C4 -0.3(3) . . . . ?
C1 C2 C3 C5 -179.3(2) . . . . ?
C1 C2 C8 C7 178.9(2) . . . . ?
C1 C2 C8 C9 -2.5(3) . . . . ?
C2 C1 O1 Ru1 177.12(13) . . . . ?
C2 C1 O2 Ru1 179.67(13) . . . 3_676 ?
C2 C3 C4 F1 80.7(3) . . . . ?
C2 C3 C4 F2 -41.3(3) . . . . ?
C2 C3 C4 F3 -160.2(2) . . . . ?
C2 C3 C5 C6 0.7(3) . . . . ?
C2 C8 C9 F4 -38.1(3) . . . . ?
C2 C8 C9 F5 84.0(3) . . . . ?
C2 C8 C9 F6 -157.2(2) . . . . ?
C3 C2 C8 C7 -0.9(3) . . . . ?
C3 C2 C8 C9 177.7(2) . . . . ?
C3 C5 C6 C7 -1.3(4) . . . . ?
C4 C3 C5 C6 -178.4(2) . . . . ?
C5 C3 C4 F1 -100.2(2) . . . . ?
C5 C3 C4 F2 137.7(2) . . . . ?
C5 C3 C4 F3 18.9(3) . . . . ?
C5 C6 C7 C8 0.9(4) . . . . ?
C6 C7 C8 C2 0.2(4) . . . . ?
C6 C7 C8 C9 -178.4(2) . . . . ?
C7 C8 C9 F4 140.5(2) . . . . ?
C7 C8 C9 F5 -97.4(2) . . . . ?
C7 C8 C9 F6 21.5(3) . . . . ?
C8 C2 C3 C4 179.4(2) . . . . ?
C8 C2 C3 C5 0.4(3) . . . . ?
C10 C11 C12 C13 -178.8(2) . . . . ?
C10 C11 C12 O5 1.6(4) . . . . ?
C10 C11 C16 C15 178.3(2) . . . . ?
C11 C10 O3 Ru1 -176.89(13) . . . . ?
C11 C10 O4 Ru1 176.28(13) . . . 3_676 ?
C11 C12 C13 C14 0.8(4) . . . . ?
C12 C11 C16 C15 -0.3(3) . . . . ?
C12 C13 C14 C15 -0.7(4) . . . . ?
C12 C13 C14 O6 179.8(2) . . . . ?
C13 C14 C15 C16 0.2(4) . . . . ?
C14 C15 C16 C11 0.3(3) . . . . ?
C16 C11 C12 C13 -0.3(4) . . . . ?
C16 C11 C12 O5 -179.9(2) . . . . ?
C17 C18 C19 C20 41.0(2) . . . . ?
C18 C17 O7 C20 10.1(2) . . . . ?
C18 C17 O7 Ru1 151.14(15) . . . . ?
C18 C19 C20 O7 -35.6(2) . . . . ?
C19 C20 O7 C17 16.0(2) . . . . ?
C19 C20 O7 Ru1 -125.28(16) . . . . ?
O1 C1 C2 C3 -52.9(3) . . . . ?
O1 C1 C2 C8 127.4(2) . . . . ?
O1 C1 O2 Ru1 -0.8(3) . . . 3_676 ?
O2 C1 C2 C3 126.7(2) . . . . ?
O2 C1 C2 C8 -53.0(3) . . . . ?
O2 C1 O1 Ru1 -2.4(3) . . . . ?
O3 C10 C11 C12 177.3(2) . . . . ?
O3 C10 C11 C16 -1.2(3) . . . . ?
O3 C10 O4 Ru1 -2.9(3) . . . 3_676 ?
O4 C10 C11 C12 -2.0(3) . . . . ?
O4 C10 C11 C16 179.58(18) . . . . ?
O4 C10 O3 Ru1 2.3(3) . . . . ?
O5 C12 C13 C14 -179.6(2) . . . . ?
O6 C14 C15 C16 179.6(2) . . . . ?
O7 C17 C18 C19 -31.8(2) . . . . ?
C21 C22 C23 C24 -4.8(5) . . . . ?
C22 C21 O8 C24 15.8(6) . . . . ?
C22 C23 C24 O8 14.2(5) . . . . ?
C23 C24 O8 C21 -19.0(6) . . . . ?
O8 C21 C22 C23 -6.2(6) . . . . ?
